data_1511672
loop_
_publ_author_name
'Aksel'rud, L.G.'
'Mykhalenko, S.I.'
'Kuz'ma, Yu.B.'

_publ_section_title
;
 Redetermination of the structure of the compound Y3ReB7 and Related
 Compounds
;
_journal_name_full 'Journal of the Less-Common Metals'
_journal_page_first 29
_journal_page_last 35
_journal_paper_doi 10.1016/0022-5088(86)90007-X
_journal_volume 117
_journal_year 1986
_chemical_formula_sum 'B7 Fe Y3'
_chemical_name_systematic 'Y3 Fe B7'
_space_group_IT_number 63
_symmetry_space_group_name_Hall '-C 2c 2'
_symmetry_space_group_name_H-M 'C m c m'
_cell_angle_alpha 90
_cell_angle_beta 90
_cell_angle_gamma 90
_cell_formula_units_Z 4
_cell_length_a 3.423
_cell_length_b 15.859
_cell_length_c 9.396
_cell_volume 510.065
_citation_journal_id_ASTM JCOMAH
_cod_data_source_file boron4-x_331.cif
_cod_data_source_block B7Fe1Y3
_cod_original_cell_volume 510.0652
_cod_original_formula_sum 'B7 Fe1 Y3'
_cod_database_code 1511672

loop_
_symmetry_equiv_pos_as_xyz
x,y,z
-x,-y,z+1/2
x,-y,-z
-x,y,-z+1/2
-x,-y,-z
x,y,-z-1/2
-x,y,z
x,-y,z-1/2
x+1/2,y+1/2,z
-x+1/2,-y+1/2,z+1/2
x+1/2,-y+1/2,-z
-x+1/2,y+1/2,-z+1/2
-x+1/2,-y+1/2,-z
x+1/2,y+1/2,-z-1/2
-x+1/2,y+1/2,z
x+1/2,-y+1/2,z-1/2

loop_
_atom_site_label
_atom_site_type_symbol
_atom_site_fract_x
_atom_site_fract_y
_atom_site_fract_z
_atom_site_occupancy
_atom_site_U_iso_or_equiv
B1 B 0 0.275 0.024 1 0.0
B2 B 0 0.366 0.353 1 0.0
Y1 Y 0 0.1061 0.0552 1 0.0
Fe1 Fe 0 0.9468 0.25 1 0.0
Y2 Y 0 0.758 0.25 1 0.0
B3 B 0 0.48 0.406 1 0.0
B4 B 0 0.543 0.25 1 0.0
